data_8101202
loop_
_publ_author_name
'Zheng, Yue-Qing'
'Lin, Jian-Li'

_publ_section_title
;
Crystal structure of catena-tetraaquasuccinato-O,O'-cobalt(II), Co
(C~4~H~4~O~4~)(H~2~O)~4~, p.~ ~159
;
_journal_issue 1
_journal_name_full 'Zeitschrift f\"ur Kristallographie - New Crystal Structures'
_journal_page_first 159
_journal_page_last 160
_journal_volume 215
_journal_year 2000
_chemical_formula_structural 'Co(C4 H4 O4) * 4 H2 O'
_chemical_formula_sum 'C4 H12 Co O8'
_chemical_formula_weight 247.07
_space_group_IT_number 14
_symmetry_cell_setting monoclinic
_symmetry_space_group_name_Hall '-P 2ybc'
_symmetry_space_group_name_H-M 'P 1 21/c 1'
_cell_angle_alpha 90.00
_cell_angle_beta 99.73(3)
_cell_angle_gamma 90.00
_cell_formula_units_Z 4
_cell_length_a 7.397(4)
_cell_length_b 14.792(5)
_cell_length_c 7.775(4)
_cell_measurement_temperature 293(2)
_cell_volume 838.4(7)
_diffrn_ambient_temperature 293(2)
_exptl_crystal_density_diffrn 1.957
_refine_ls_R_factor_obs 0.0424
_refine_ls_wR_factor_obs 0.1106
_cod_original_sg_symbol_H-M 'P 21/c'
_cod_database_code 8101202

loop_
_symmetry_equiv_pos_as_xyz
'x, y, z'
'-x, y+1/2, -z+1/2'
'-x, -y, -z'
'x, -y-1/2, z-1/2'

loop_
_atom_site_aniso_label
_atom_site_aniso_U_11
_atom_site_aniso_U_22
_atom_site_aniso_U_33
_atom_site_aniso_U_23
_atom_site_aniso_U_13
_atom_site_aniso_U_12
Co 0.0328(3) 0.0311(3) 0.0280(3) 0.00102(12) 0.00252(19) -0.00082(12)
O1 0.0409(11) 0.0344(11) 0.0337(11) 0.0003(8) -0.0039(9) -0.0026(9)
O2 0.0531(12) 0.0370(12) 0.0384(11) 0.0016(9) -0.0076(9) -0.0038(9)
O3 0.0332(11) 0.0516(12) 0.0296(11) 0.0015(9) 0.0015(9) 0.0035(9)
O4 0.0344(11) 0.0524(13) 0.0360(12) 0.0015(9) 0.0028(9) -0.0031(8)
O5 0.0380(11) 0.0356(11) 0.0345(11) -0.0003(8) 0.0025(9) 0.0014(8)
O6 0.0339(11) 0.0379(11) 0.0380(11) -0.0039(9) 0.0060(9) -0.0007(8)
O7 0.0552(12) 0.0343(11) 0.0329(11) -0.0008(8) 0.0061(8) -0.0083(9)
O8 0.0512(12) 0.0353(12) 0.0427(12) 0.0064(9) -0.0035(9) -0.0030(9)
C1 0.0346(13) 0.0341(15) 0.0298(14) -0.0017(11) 0.0052(11) 0.0004(11)
C2 0.0435(17) 0.0356(16) 0.0312(15) -0.0003(11) -0.0014(13) -0.0003(11)
C3 0.0371(13) 0.0365(15) 0.0363(15) 0.0033(12) -0.0025(12) 0.0001(12)
C4 0.0370(14) 0.0285(13) 0.0311(14) -0.0011(11) 0.0014(11) 0.0003(11)

loop_
_atom_site_label
_atom_site_type_symbol
_atom_site_fract_x
_atom_site_fract_y
_atom_site_fract_z
_atom_site_U_iso_or_equiv
_atom_site_thermal_displace_type
_atom_site_occupancy
_atom_site_calc_flag
_atom_site_refinement_flags
_atom_site_disorder_assembly
_atom_site_disorder_group
Co Co 0.92860(5) 0.35550(2) 0.18764(5) 0.0309(2) Uani 1 d . . .
O1 O 0.1304(3) 0.33269(16) -0.5941(3) 0.0375(5) Uani 1 d . . .
O2 O 0.2400(3) 0.47042(14) -0.5301(3) 0.0446(5) Uani 1 d . . .
O3 O 0.7375(3) 0.37147(16) -0.0421(3) 0.0386(5) Uani 1 d . . .
O4 O 0.4804(3) 0.36741(15) 0.0695(3) 0.0413(5) Uani 1 d . . .
O5 O 0.7310(3) 0.37064(14) 0.3570(3) 0.0365(5) Uani 1 d . . .
O6 O 1.1164(3) 0.34012(14) 0.0187(3) 0.0366(5) Uani 1 d . . .
O7 O 0.8656(3) 0.21667(14) 0.1796(3) 0.0410(5) Uani 1 d . . .
O8 O 0.9780(3) 0.49493(16) 0.2010(3) 0.0444(5) Uani 1 d . . .
C1 C 0.2333(4) 0.3884(2) -0.4984(4) 0.0329(6) Uani 1 d . . .
C2 C 0.3538(5) 0.34926(19) -0.3392(4) 0.0377(7) Uani 1 d . . .
H2A H 0.2774 0.3159 -0.2713 0.061(6) Uiso 1 calc R . .
H2B H 0.4390 0.3068 -0.3770 0.061(6) Uiso 1 calc R . .
C3 C 0.4612(4) 0.4197(2) -0.2236(4) 0.0376(6) Uani 1 d . . .
H3A H 0.3771 0.4660 -0.1973 0.061(6) Uiso 1 calc R . .
H3B H 0.5474 0.4483 -0.2877 0.061(6) Uiso 1 calc R . .
C4 C 0.5660(4) 0.38319(19) -0.0536(4) 0.0327(6) Uani 1 d . . .
H5A H 0.6259 0.3776 0.3005 0.069(13) Uiso 1 d . . .
H5B H 0.7369 0.4243 0.4011 0.086(16) Uiso 1 d . . .
H6A H 1.2319 0.3519 0.0335 0.055(12) Uiso 1 d . . .
H6B H 1.1153 0.2837 -0.0224 0.061(11) Uiso 1 d . . .
H7A H 0.8339 0.1853 0.2620 0.045(9) Uiso 1 d . . .
H7B H 0.8202 0.1950 0.0711 0.099(18) Uiso 1 d . . .
H8A H 0.9895 0.5388 0.1347 0.047(10) Uiso 1 d . . .
H8B H 1.0782 0.5046 0.2803 0.076(14) Uiso 1 d . . .

loop_
_geom_bond_atom_site_label_1
_geom_bond_atom_site_label_2
_geom_bond_distance
_geom_bond_site_symmetry_2
_geom_bond_publ_flag
Co O6 2.079(2) . ?
Co O1 2.089(2) 1_656 ?
Co O8 2.094(2) . ?
Co O3 2.096(2) . ?
Co O7 2.104(2) . ?
Co O5 2.138(2) . ?
O1 C1 1.273(4) . ?
O1 Co 2.089(2) 1_454 ?
O2 C1 1.241(4) . ?
O3 C4 1.269(4) . ?
O4 C4 1.255(4) . ?
O5 H5A 0.832(2) . ?
O5 H5B 0.863(2) . ?
O6 H6A 0.860(2) . ?
O6 H6B 0.893(2) . ?
O7 H7A 0.855(2) . ?
O7 H7B 0.912(2) . ?
O8 H8A 0.842(2) . ?
O8 H8B 0.892(2) . ?
C1 C2 1.512(4) . ?
C2 C3 1.512(4) . ?
C2 H2A 0.9700 . ?
C2 H2B 0.9700 . ?
C3 C4 1.515(4) . ?
C3 H3A 0.9700 . ?
C3 H3B 0.9700 . ?
